data_1518936
loop_
_publ_author_name
'Druzhenko, Tetiana'
'Denisenko, Olexandr'
'Kheylik, Yuri'
'Zozulya, Sergey'
'Shishkina, Svitlana S.'
'Tolmachev, Andrei'
'Mykhailiuk, Pavel K.'

_publ_section_title
;
 Design, Synthesis, and Characterization of SO2-Containing
 Azabicyclo[3.n.1]alkanes: Promising Building Blocks for Drug Discovery.
;
_journal_issue 8
_journal_name_full 'Organic letters'
_journal_page_first 1922
_journal_page_last 1925
_journal_paper_doi 10.1021/acs.orglett.5b00608
_journal_volume 17
_journal_year 2015
_chemical_formula_moiety 'C18 H24 F N O4 S'
_chemical_formula_sum 'C18 H24 F N O4 S'
_chemical_formula_weight 369.44
_chemical_name_systematic
; 
 ? 
;
_space_group_IT_number 14
_symmetry_cell_setting monoclinic
_symmetry_space_group_name_Hall '-P 2ybc'
_symmetry_space_group_name_H-M 'P 1 21/c 1'
_atom_sites_solution_hydrogens difmap
_atom_sites_solution_primary direct
_atom_sites_solution_secondary difmap
_audit_creation_method SHELXL-97
_cell_angle_alpha 90.00
_cell_angle_beta 103.067(6)
_cell_angle_gamma 90.00
_cell_formula_units_Z 4
_cell_length_a 9.8882(6)
_cell_length_b 17.5520(10)
_cell_length_c 11.4151(8)
_cell_measurement_reflns_used 2967
_cell_measurement_temperature 293(2)
_cell_measurement_theta_max 29.3
_cell_measurement_theta_min 3.2
_cell_volume 1929.9(2)
_computing_cell_refinement
;
CrysAlis RED, Oxford Diffraction Ltd.,
Version 1.171.33.52 (release 06-11-2009 CrysAlis171 .NET)
(compiled Nov  6 2009,16:24:50)
;
_computing_data_collection
;
CrysAlis CCD, Oxford Diffraction Ltd.,
Version 1.171.33.52 (release 06-11-2009 CrysAlis171 .NET)
(compiled Nov  6 2009,16:24:50)
;
_computing_data_reduction
;
CrysAlis RED, Oxford Diffraction Ltd.,
Version 1.171.33.52 (release 06-11-2009 CrysAlis171 .NET)
(compiled Nov  6 2009,16:24:50)
;
_computing_molecular_graphics 'XP (Siemens, 1998)'
_computing_publication_material 'SHELXTL (Sheldrick, 1998)'
_computing_structure_refinement 'SHELXTL (Sheldrick, 1998)'
_computing_structure_solution 'SHELXTL (Sheldrick, 1998)'
_diffrn_ambient_temperature 293(2)
_diffrn_detector_area_resol_mean 16.1827
_diffrn_measured_fraction_theta_full 0.986
_diffrn_measured_fraction_theta_max 0.986
_diffrn_measurement_device_type Xcalibur"3
_diffrn_measurement_method \w-scans
_diffrn_radiation_monochromator graphite
_diffrn_radiation_source 'Enhance (Mo) X-ray Source'
_diffrn_radiation_type MoK\a
_diffrn_radiation_wavelength 0.71073
_diffrn_reflns_av_R_equivalents 0.0581
_diffrn_reflns_av_sigmaI/netI 0.0470
_diffrn_reflns_limit_h_max 11
_diffrn_reflns_limit_h_min -11
_diffrn_reflns_limit_k_max 20
_diffrn_reflns_limit_k_min -20
_diffrn_reflns_limit_l_max 13
_diffrn_reflns_limit_l_min -6
_diffrn_reflns_number 12992
_diffrn_reflns_theta_full 25.00
_diffrn_reflns_theta_max 25.00
_diffrn_reflns_theta_min 2.96
_exptl_absorpt_coefficient_mu 0.198
_exptl_absorpt_correction_T_max 0.9902
_exptl_absorpt_correction_T_min 0.9615
_exptl_absorpt_correction_type multi-scan
_exptl_crystal_colour colourless
_exptl_crystal_density_diffrn 1.272
_exptl_crystal_density_method 'not measured'
_exptl_crystal_description plate
_exptl_crystal_F_000 784
_exptl_crystal_size_max 0.20
_exptl_crystal_size_mid 0.10
_exptl_crystal_size_min 0.05
_refine_diff_density_max 0.177
_refine_diff_density_min -0.234
_refine_diff_density_rms 0.037
_refine_ls_extinction_method none
_refine_ls_goodness_of_fit_ref 0.981
_refine_ls_hydrogen_treatment constr
_refine_ls_matrix_type full
_refine_ls_number_parameters 229
_refine_ls_number_reflns 3348
_refine_ls_number_restraints 3
_refine_ls_restrained_S_all 0.993
_refine_ls_R_factor_all 0.0742
_refine_ls_R_factor_gt 0.0467
_refine_ls_shift/su_max 0.000
_refine_ls_shift/su_mean 0.000
_refine_ls_structure_factor_coef Fsqd
_refine_ls_weighting_details 'calc w=1/[\s^2^(Fo^2^)+(0.0617P)^2^+0.0000P] where P=(Fo^2^+2Fc^2^)/3'
_refine_ls_weighting_scheme calc
_refine_ls_wR_factor_gt 0.1120
_refine_ls_wR_factor_ref 0.1239
_reflns_number_gt 2311
_reflns_number_total 3348
_reflns_threshold_expression >2sigma(I)
_cod_data_source_file 8.CIF
_cod_data_source_block 8
_cod_depositor_comments 'Adding full bibliography for 1518936--1518941.cif.'
_cod_original_sg_symbol_H-M P2(1)/c
_cod_database_code 1518936

loop_
_symmetry_equiv_pos_as_xyz
'x, y, z'
'-x, y+1/2, -z+1/2'
'-x, -y, -z'
'x, -y-1/2, z-1/2'

loop_
_atom_site_label
_atom_site_type_symbol
_atom_site_fract_x
_atom_site_fract_y
_atom_site_fract_z
_atom_site_U_iso_or_equiv
_atom_site_adp_type
_atom_site_occupancy
_atom_site_symmetry_multiplicity
_atom_site_calc_flag
_atom_site_refinement_flags
S1 S 0.12271(6) 0.58956(3) 0.10649(6) 0.0554(2) Uani 1 1 d .
F1 F 0.27331(16) 0.47237(11) 0.44517(13) 0.0899(5) Uani 1 1 d .
O1 O 0.20458(17) 0.65434(9) 0.15492(18) 0.0745(6) Uani 1 1 d .
O2 O 0.04227(17) 0.59398(10) -0.01520(16) 0.0730(5) Uani 1 1 d .
O3 O 0.69660(18) 0.47634(10) 0.14181(16) 0.0685(5) Uani 1 1 d .
O4 O 0.60515(16) 0.42947(8) 0.29228(15) 0.0581(5) Uani 1 1 d .
N1 N 0.53442(17) 0.54176(10) 0.21269(17) 0.0491(5) Uani 1 1 d .
C1 C 0.0130(2) 0.56594(17) 0.2021(3) 0.0697(7) Uani 1 1 d .
H1B H -0.0339 0.6116 0.2199 0.084 Uiso 1 1 calc R
H1A H -0.0572 0.5305 0.1612 0.084 Uiso 1 1 calc R
C2 C 0.0902(3) 0.53095(16) 0.3174(2) 0.0664(7) Uani 1 1 d .
H2 H 0.0462 0.5299 0.3813 0.080 Uiso 1 1 calc R
C3 C 0.2144(2) 0.50178(14) 0.3351(2) 0.0556(6) Uani 1 1 d .
C4 C 0.3096(2) 0.49520(12) 0.2516(2) 0.0466(5) Uani 1 1 d .
H4 H 0.3418 0.4423 0.2556 0.056 Uiso 1 1 calc R
C5 C 0.2315(2) 0.50949(12) 0.1219(2) 0.0472(5) Uani 1 1 d .
H5B H 0.1761 0.4650 0.0926 0.057 Uiso 1 1 calc R
H5A H 0.2983 0.5164 0.0723 0.057 Uiso 1 1 calc R
C6 C 0.4397(2) 0.54556(12) 0.2934(2) 0.0478(6) Uani 1 1 d .
H6B H 0.4108 0.5980 0.2989 0.057 Uiso 1 1 calc R
H6A H 0.4884 0.5295 0.3731 0.057 Uiso 1 1 calc R
C7 C 0.5516(2) 0.60785(13) 0.1412(2) 0.0554(6) Uani 1 1 d .
H7B H 0.4647 0.6358 0.1223 0.066 Uiso 1 1 calc R
H7A H 0.5706 0.5905 0.0658 0.066 Uiso 1 1 calc R
C8 C 0.6657(2) 0.66156(12) 0.2004(2) 0.0496(6) Uani 1 1 d .
C9 C 0.7345(3) 0.65529(17) 0.3186(2) 0.0710(8) Uani 1 1 d .
H9 H 0.7124 0.6158 0.3653 0.085 Uiso 1 1 calc R
C10 C 0.8374(3) 0.7076(2) 0.3695(3) 0.0970(11) Uani 1 1 d .
H10 H 0.8838 0.7028 0.4496 0.116 Uiso 1 1 calc R
C11 C 0.8697(4) 0.7660(2) 0.3014(4) 0.0999(12) Uani 1 1 d .
H11 H 0.9383 0.8008 0.3352 0.120 Uiso 1 1 calc R
C12 C 0.8025(4) 0.77293(18) 0.1856(4) 0.0970(11) Uani 1 1 d .
H12 H 0.8235 0.8132 0.1398 0.116 Uiso 1 1 calc R
C13 C 0.7030(3) 0.72090(15) 0.1347(3) 0.0710(7) Uani 1 1 d .
H13 H 0.6595 0.7257 0.0538 0.085 Uiso 1 1 calc R
C14 C 0.6191(2) 0.48123(13) 0.2097(2) 0.0508(6) Uani 1 1 d .
C15 C 0.6787(2) 0.35572(12) 0.3029(2) 0.0563(6) Uani 1 1 d D
C16 C 0.6411(3) 0.32176(15) 0.4138(3) 0.0826(9) Uani 1 1 d D
H16C H 0.5420 0.3181 0.4010 0.124 Uiso 1 1 calc R
H16B H 0.6764 0.3538 0.4820 0.124 Uiso 1 1 calc R
H16A H 0.6812 0.2719 0.4284 0.124 Uiso 1 1 calc R
C17 C 0.6212(4) 0.30919(16) 0.1915(3) 0.1008(11) Uani 1 1 d D
H17C H 0.6581 0.2584 0.2024 0.151 Uiso 1 1 calc R
H17B H 0.6472 0.3323 0.1236 0.151 Uiso 1 1 calc R
H17A H 0.5219 0.3073 0.1777 0.151 Uiso 1 1 calc R
C18 C 0.8339(2) 0.36752(18) 0.3263(3) 0.0862(9) Uani 1 1 d D
H18C H 0.8805 0.3204 0.3520 0.129 Uiso 1 1 calc R
H18B H 0.8616 0.4053 0.3879 0.129 Uiso 1 1 calc R
H18A H 0.8584 0.3844 0.2537 0.129 Uiso 1 1 calc R

loop_
_atom_site_aniso_label
_atom_site_aniso_U_11
_atom_site_aniso_U_22
_atom_site_aniso_U_33
_atom_site_aniso_U_23
_atom_site_aniso_U_13
_atom_site_aniso_U_12
S1 0.0457(3) 0.0498(4) 0.0666(5) 0.0057(3) 0.0040(3) -0.0023(3)
F1 0.0851(11) 0.1297(15) 0.0536(10) 0.0267(9) 0.0127(8) -0.0046(10)
O1 0.0612(10) 0.0441(9) 0.1093(16) -0.0003(9) 0.0008(10) -0.0060(8)
O2 0.0600(10) 0.0778(12) 0.0703(13) 0.0225(9) -0.0080(9) -0.0032(9)
O3 0.0710(11) 0.0721(11) 0.0714(13) 0.0115(9) 0.0349(10) 0.0123(9)
O4 0.0626(10) 0.0478(9) 0.0688(12) 0.0135(8) 0.0251(8) 0.0122(8)
N1 0.0423(10) 0.0449(10) 0.0611(13) 0.0109(9) 0.0139(9) 0.0019(8)
C1 0.0484(14) 0.0806(18) 0.080(2) -0.0104(15) 0.0133(13) 0.0038(13)
C2 0.0590(16) 0.0900(19) 0.0564(18) -0.0138(14) 0.0261(13) -0.0144(14)
C3 0.0584(15) 0.0661(16) 0.0407(15) 0.0040(11) 0.0076(12) -0.0099(12)
C4 0.0456(12) 0.0442(12) 0.0497(14) 0.0030(10) 0.0100(10) -0.0003(10)
C5 0.0456(12) 0.0494(13) 0.0469(14) -0.0018(10) 0.0112(10) -0.0066(10)
C6 0.0450(12) 0.0456(12) 0.0517(15) 0.0009(10) 0.0083(10) 0.0015(9)
C7 0.0512(13) 0.0536(13) 0.0580(16) 0.0136(12) 0.0053(11) -0.0006(11)
C8 0.0470(12) 0.0484(13) 0.0571(16) 0.0014(11) 0.0196(11) 0.0015(10)
C9 0.0648(16) 0.093(2) 0.0563(18) 0.0004(15) 0.0171(14) -0.0179(14)
C10 0.085(2) 0.141(3) 0.065(2) -0.033(2) 0.0186(17) -0.032(2)
C11 0.092(2) 0.105(3) 0.116(3) -0.052(2) 0.050(2) -0.050(2)
C12 0.110(3) 0.075(2) 0.116(3) -0.013(2) 0.047(2) -0.0363(19)
C13 0.0786(18) 0.0650(16) 0.0741(19) 0.0098(14) 0.0267(14) -0.0109(14)
C14 0.0459(12) 0.0510(13) 0.0563(16) 0.0067(12) 0.0132(12) 0.0012(11)
C15 0.0634(15) 0.0431(12) 0.0608(17) 0.0039(11) 0.0110(12) 0.0102(11)
C16 0.099(2) 0.0573(16) 0.095(2) 0.0242(15) 0.0293(18) 0.0109(15)
C17 0.144(3) 0.0626(18) 0.080(2) -0.0100(16) -0.008(2) 0.0106(19)
C18 0.0628(17) 0.089(2) 0.105(3) 0.0174(18) 0.0150(16) 0.0175(15)

loop_
_atom_type_symbol
_atom_type_description
_atom_type_scat_dispersion_real
_atom_type_scat_dispersion_imag
_atom_type_scat_source
C C 0.0033 0.0016 'International Tables Vol C Tables 4.2.6.8 and 6.1.1.4'
H H 0.0000 0.0000 'International Tables Vol C Tables 4.2.6.8 and 6.1.1.4'
N N 0.0061 0.0033 'International Tables Vol C Tables 4.2.6.8 and 6.1.1.4'
O O 0.0106 0.0060 'International Tables Vol C Tables 4.2.6.8 and 6.1.1.4'
F F 0.0171 0.0103 'International Tables Vol C Tables 4.2.6.8 and 6.1.1.4'
S S 0.1246 0.1234 'International Tables Vol C Tables 4.2.6.8 and 6.1.1.4'

loop_
_geom_angle_atom_site_label_1
_geom_angle_atom_site_label_2
_geom_angle_atom_site_label_3
_geom_angle
O1 S1 O2 118.09(11)
O1 S1 C1 108.82(13)
O2 S1 C1 109.21(12)
O1 S1 C5 108.47(10)
O2 S1 C5 109.44(11)
C1 S1 C5 101.52(12)
C14 O4 C15 121.70(17)
C14 N1 C7 117.38(18)
C14 N1 C6 122.71(18)
C7 N1 C6 119.57(18)
C2 C1 S1 112.36(17)
C3 C2 C1 124.9(2)
C2 C3 F1 118.9(2)
C2 C3 C4 129.9(2)
F1 C3 C4 111.2(2)
C3 C4 C5 110.70(18)
C3 C4 C6 111.17(19)
C5 C4 C6 114.11(18)
C4 C5 S1 113.14(15)
N1 C6 C4 112.85(18)
N1 C7 C8 114.75(19)
C9 C8 C13 117.4(2)
C9 C8 C7 123.1(2)
C13 C8 C7 119.5(2)
C8 C9 C10 120.7(3)
C11 C10 C9 119.9(3)
C12 C11 C10 120.0(3)
C11 C12 C13 120.3(3)
C12 C13 C8 121.7(3)
O3 C14 O4 125.7(2)
O3 C14 N1 123.7(2)
O4 C14 N1 110.53(19)
O4 C15 C17 108.69(19)
O4 C15 C18 110.87(19)
C17 C15 C18 113.4(2)
O4 C15 C16 101.74(18)
C17 C15 C16 111.9(2)
C18 C15 C16 109.7(2)

loop_
_geom_bond_atom_site_label_1
_geom_bond_atom_site_label_2
_geom_bond_distance
S1 O1 1.4323(17)
S1 O2 1.4383(17)
S1 C1 1.753(3)
S1 C5 1.755(2)
F1 C3 1.362(3)
O3 C14 1.210(3)
O4 C14 1.339(3)
O4 C15 1.476(3)
N1 C14 1.358(3)
N1 C7 1.450(3)
N1 C6 1.456(3)
C1 C2 1.496(4)
C2 C3 1.304(3)
C3 C4 1.488(3)
C4 C5 1.528(3)
C4 C6 1.545(3)
C7 C8 1.508(3)
C8 C9 1.371(3)
C8 C13 1.381(3)
C9 C10 1.396(4)
C10 C11 1.367(5)
C11 C12 1.344(4)
C12 C13 1.371(4)
C15 C17 1.510(3)
C15 C18 1.512(3)
C15 C16 1.519(3)

loop_
_geom_torsion_atom_site_label_1
_geom_torsion_atom_site_label_2
_geom_torsion_atom_site_label_3
_geom_torsion_atom_site_label_4
_geom_torsion
O1 S1 C1 C2 -72.2(2)
O2 S1 C1 C2 157.60(18)
C5 S1 C1 C2 42.1(2)
S1 C1 C2 C3 -17.6(4)
C1 C2 C3 F1 179.4(2)
C1 C2 C3 C4 0.0(4)
C2 C3 C4 C5 -14.8(3)
F1 C3 C4 C5 165.87(17)
C2 C3 C4 C6 113.1(3)
F1 C3 C4 C6 -66.2(2)
C3 C4 C5 S1 45.8(2)
C6 C4 C5 S1 -80.5(2)
O1 S1 C5 C4 56.13(19)
O2 S1 C5 C4 -173.75(14)
C1 S1 C5 C4 -58.40(18)
C14 N1 C6 C4 -75.8(3)
C7 N1 C6 C4 111.0(2)
C3 C4 C6 N1 -178.95(18)
C5 C4 C6 N1 -52.9(2)
C14 N1 C7 C8 -83.2(3)
C6 N1 C7 C8 90.3(2)
N1 C7 C8 C9 -9.3(3)
N1 C7 C8 C13 171.7(2)
C13 C8 C9 C10 0.4(4)
C7 C8 C9 C10 -178.6(3)
C8 C9 C10 C11 0.3(5)
C9 C10 C11 C12 0.1(5)
C10 C11 C12 C13 -1.2(5)
C11 C12 C13 C8 2.0(5)
C9 C8 C13 C12 -1.6(4)
C7 C8 C13 C12 177.5(3)
C15 O4 C14 O3 -4.8(3)
C15 O4 C14 N1 175.97(17)
C7 N1 C14 O3 -8.1(3)
C6 N1 C14 O3 178.6(2)
C7 N1 C14 O4 171.17(19)
C6 N1 C14 O4 -2.2(3)
C14 O4 C15 C17 -66.9(3)
C14 O4 C15 C18 58.3(3)
C14 O4 C15 C16 174.9(2)
